data_9013285
loop_
_publ_author_name
'Zanazzi, P. F.'
'Nestola, F.'
'Nazzareni, S.'
'Comodi, P.'

_publ_section_title
;
 Pyroxmangite: A high pressure single-crystal study
 Pressure = 3.57 GPa
;
_journal_name_full 'American Mineralogist'
_journal_page_first 1921
_journal_page_last 1928
_journal_paper_doi 10.2138/am.2008.2963
_journal_volume 93
_journal_year 2008
_chemical_compound_source 'Yokone-Yama, Awano Town, Tochigi Prefecture, Japan'
_chemical_formula_sum 'Fe0.015 Mg0.58 Mn6.405 O21 Si7'
_chemical_name_mineral Pyroxmangite
_space_group_IT_number 2
_symmetry_space_group_name_Hall '-P 1 (1/2*x+1/2*y,1/2*x-1/2*y,-z)'
_symmetry_space_group_name_H-M 'C -1'
_cell_angle_alpha 112.1
_cell_angle_beta 103.2
_cell_angle_gamma 82.9
_cell_length_a 9.57
_cell_length_b 10.32
_cell_length_c 17.16
_cell_formula_units_Z 4
_cell_volume 1527.424
_database_code_amcsd 0004772
_diffrn_ambient_pressure 3.57e+06
_exptl_crystal_density_diffrn 3.911
_cod_original_formula_sum 'Mn6.405 Fe.015 Mg.58 Si7 O21'
_cod_database_code 9013285

loop_
_space_group_symop_operation_xyz
x,y,z
1/2+x,1/2+y,z
-x,-y,-z
1/2-x,1/2-y,-z

loop_
_atom_site_label
_atom_site_fract_x
_atom_site_fract_y
_atom_site_fract_z
_atom_site_occupancy
_atom_site_U_iso_or_equiv
MnM1 0.00100 0.04470 0.10600 0.98500 0.00800
FeM1 0.00100 0.04470 0.10600 0.01500 0.00800
MnM2 0.00200 0.16640 0.31170 0.89900 0.00890
MgM2 0.00200 0.16640 0.31170 0.10100 0.00890
MnM3 -0.00160 0.06430 0.60400 0.91700 0.00880
MgM3 -0.00160 0.06430 0.60400 0.08300 0.00880
MnM4 0.01040 0.17660 0.80570 0.93200 0.01030
MgM4 0.01040 0.17660 0.80570 0.06800 0.01030
MnM5 0.00560 0.27410 0.51220 0.94200 0.01340
MgM5 0.00560 0.27410 0.51220 0.05800 0.01340
MnM6 0.06470 0.26120 0.01590 0.80700 0.01310
MgM6 0.06470 0.26120 0.01590 0.19300 0.01310
MnM7 -0.00470 0.37470 0.21090 0.92300 0.01340
MgM7 -0.00470 0.37470 0.21090 0.07700 0.01340
Si1 0.19810 0.44300 0.93410 1.00000 0.00900
Si2 0.20780 0.32950 0.74940 1.00000 0.00700
Si3 0.20770 0.53320 0.66130 1.00000 0.00700
Si4 0.20630 0.42460 0.46770 1.00000 0.00900
Si5 0.21020 0.63550 0.38060 1.00000 0.00700
Si6 0.21190 0.53010 0.18930 1.00000 0.01100
Si7 0.20580 0.71320 0.08840 1.00000 0.00900
O1 0.12900 0.07100 0.02750 1.00000 0.00500
O2 0.12200 0.18700 0.22640 1.00000 0.01000
O3 0.12200 0.96300 0.31070 1.00000 0.01000
O4 0.11700 0.08800 0.51730 1.00000 0.01500
O5 0.11800 0.87300 0.60510 1.00000 0.01500
O6 0.11800 0.98800 0.80660 1.00000 0.01300
O7 0.12400 0.77700 0.90030 1.00000 0.01200
O8 0.10300 0.85000 0.09340 1.00000 0.00900
O9 0.12600 0.30900 0.92790 1.00000 0.02000
O10 0.12300 0.19200 0.72150 1.00000 0.01300
O11 0.11400 0.66600 0.71300 1.00000 0.01400
O12 0.12400 0.28500 0.42730 1.00000 0.01100
O13 0.13300 0.77900 0.42210 1.00000 0.01500
O14 0.12600 0.39300 0.13130 1.00000 0.01000
O15 0.16200 0.45100 0.83700 1.00000 0.01200
O16 0.15300 0.40000 0.67500 1.00000 0.01400
O17 0.15200 0.50300 0.56040 1.00000 0.01200
O18 0.14400 0.52600 0.41210 1.00000 0.01400
O19 0.15100 0.57200 0.27610 1.00000 0.00900
O20 0.16100 0.66500 0.15980 1.00000 0.01500
O21 0.14100 0.59600 0.99660 1.00000 0.01000

loop_
_cod_related_entry_id
_cod_related_entry_database
_cod_related_entry_code
1 AMCSD 0004772
